data_4116657
loop_
_publ_author_name
'Chuan He'
'Stephen J. Lippard'

_publ_section_title
;
 Aminoguanidinium Hydrolysis Effected by a Hydroxo-Bridged Dicobalt(II)
 Complex as a Functional Model for Arginase and Catalyzed by Mononuclear
 Cobalt(II) Complexes
;
_journal_name_full 'Journal of the American Chemical Society'
_journal_page_first 105
_journal_page_last 113
_journal_paper_doi 10.1021/ja972524d
_journal_volume 120
_journal_year 1998
_chemical_formula_sum 'C62 H84 Cl Co2 N7 O16'
_chemical_formula_weight 1336.67
_chemical_name_systematic
; 
 ? 
;
_space_group_IT_number 62
_symmetry_cell_setting orthorhombic
_symmetry_space_group_name_Hall '-P 2ac 2n'
_symmetry_space_group_name_H-M 'P n m a'
_atom_sites_solution_hydrogens geom
_atom_sites_solution_primary direct
_atom_sites_solution_secondary difmap
_audit_creation_method SHELXL
_cell_angle_alpha 90.00
_cell_angle_beta 90.00
_cell_angle_gamma 90.00
_cell_formula_units_Z 4
_cell_length_a 25.5097(5)
_cell_length_b 17.9514(4)
_cell_length_c 14.1510(3)
_cell_measurement_temperature 293(2)
_cell_volume 6480.2(2)
_computing_structure_refinement 'SHELXL-93 (Sheldrick, 1993)'
_computing_structure_solution 'SHELXS-86 (Sheldrick, 1990)'
_diffrn_ambient_temperature 293(2)
_diffrn_radiation_monochromator graphite
_diffrn_radiation_source 'fine-focus sealed tube'
_diffrn_radiation_type MoK\a
_diffrn_radiation_wavelength 0.71073
_diffrn_reflns_av_R_equivalents 0.0365
_diffrn_reflns_av_sigmaI/netI 0.0310
_diffrn_reflns_limit_h_max 32
_diffrn_reflns_limit_h_min -29
_diffrn_reflns_limit_k_max 12
_diffrn_reflns_limit_k_min -23
_diffrn_reflns_limit_l_max 16
_diffrn_reflns_limit_l_min -18
_diffrn_reflns_number 37716
_diffrn_reflns_theta_max 28.23
_diffrn_reflns_theta_min 1.60
_exptl_absorpt_coefficient_mu 0.625
_exptl_crystal_density_diffrn 1.370
_exptl_crystal_F_000 2816
_refine_diff_density_max 0.746
_refine_diff_density_min -0.890
_refine_diff_density_rms 0.072
_refine_ls_extinction_method none
_refine_ls_goodness_of_fit_all 1.031
_refine_ls_goodness_of_fit_obs 1.084
_refine_ls_matrix_type full
_refine_ls_number_parameters 417
_refine_ls_number_reflns 7790
_refine_ls_number_restraints 0
_refine_ls_restrained_S_all 1.040
_refine_ls_restrained_S_obs 1.084
_refine_ls_R_factor_all 0.0722
_refine_ls_R_factor_obs 0.0518
_refine_ls_shift/esd_max 0.353
_refine_ls_shift/esd_mean 0.052
_refine_ls_structure_factor_coef Fsqd
_refine_ls_weighting_details 'w=1/[\s^2^(Fo^2^)+(0.0752P)^2^+6.3998P] where P=(Fo^2^+2Fc^2^)/3'
_refine_ls_weighting_scheme calc
_refine_ls_wR_factor_all 0.1474
_refine_ls_wR_factor_obs 0.1349
_reflns_number_observed 6075
_reflns_number_total 7793
_reflns_observed_criterion >2sigma(I)
_cod_data_source_file ja972524d_3.cif
_cod_data_source_block compound3
_cod_depositor_comments
;
The following automatic conversions were performed:

'_refine_ls_weighting_scheme' value 'calc
w=1/[\s^2^(Fo^2^)+(0.0752P)^2^+6.3998P] where P=(Fo^2^+2Fc^2^)/3' was
changed to 'calc'. New tag '_refine_ls_weighting_details' was
created. The value of the new tag was set to
'w=1/[\s^2^(Fo^2^)+(0.0752P)^2^+6.3998P] where P=(Fo^2^+2Fc^2^)/3'.

Automatic conversion script
Id: cif_fix_values 3143 2015-03-26 13:38:13Z robertas 
;
_cod_database_code 4116657

loop_
_symmetry_equiv_pos_as_xyz
'x, y, z'
'-x+1/2, -y, z+1/2'
'-x, y+1/2, -z'
'x+1/2, -y+1/2, -z+1/2'
'-x, -y, -z'
'x-1/2, y, -z-1/2'
'x, -y-1/2, z'
'-x-1/2, y-1/2, z-1/2'

loop_
_atom_site_aniso_label
_atom_site_aniso_U_11
_atom_site_aniso_U_22
_atom_site_aniso_U_33
_atom_site_aniso_U_23
_atom_site_aniso_U_13
_atom_site_aniso_U_12
Co1 0.0253(2) 0.0286(2) 0.0209(2) 0.00132(12) -0.00057(11) -0.00304(12)
N1 0.0335(10) 0.0232(10) 0.0284(10) 0.0022(8) -0.0013(8) -0.0039(8)
N2 0.0428(12) 0.0348(12) 0.0231(10) 0.0035(9) 0.0002(8) -0.0123(9)
C1 0.0426(14) 0.0287(13) 0.0297(13) -0.0008(10) 0.0011(11) -0.0022(11)
C2 0.055(2) 0.040(2) 0.042(2) -0.0075(13) 0.0061(13) 0.0056(14)
C3 0.067(2) 0.041(2) 0.061(2) -0.006(2) 0.002(2) 0.022(2)
C4 0.063(2) 0.036(2) 0.053(2) 0.0057(14) -0.0096(15) 0.0120(15)
C5 0.0397(14) 0.0270(12) 0.0366(14) 0.0046(11) -0.0063(11) -0.0063(10)
C6 0.0442(14) 0.0319(13) 0.0312(13) 0.0060(11) -0.0079(11) -0.0096(11)
C7 0.059(2) 0.050(2) 0.042(2) 0.0176(14) -0.0113(14) -0.009(2)
C8 0.070(2) 0.070(2) 0.038(2) 0.024(2) -0.013(2) -0.019(2)
C9 0.070(2) 0.070(2) 0.0251(14) 0.0077(14) 0.0006(13) -0.030(2)
C10 0.051(2) 0.049(2) 0.0279(13) 0.0004(12) 0.0042(11) -0.0166(14)
O1 0.0335(10) 0.071(2) 0.0634(14) -0.0184(12) 0.0041(9) -0.0194(11)
C11 0.034(2) 0.076(3) 0.071(2) 0.014(2) -0.0053(14) -0.017(2)
C12 0.080(3) 0.099(4) 0.130(4) 0.051(3) 0.054(3) 0.017(3)
O101 0.0260(8) 0.0240(8) 0.0312(9) -0.0022(7) -0.0034(6) -0.0003(7)
O103 0.078(2) 0.0427(12) 0.0357(11) -0.0004(9) 0.0092(10) 0.0200(11)
O201 0.0428(10) 0.0318(9) 0.0225(8) 0.0006(7) -0.0043(7) 0.0081(8)
O203 0.0454(11) 0.0296(9) 0.0349(10) -0.0017(8) 0.0033(8) 0.0049(8)
C102 0.0335(13) 0.046(2) 0.0297(13) 0.0031(12) 0.0057(10) 0.0137(12)
C105 0.067(2) 0.105(3) 0.048(2) 0.018(2) 0.009(2) 0.058(2)
C108 0.0324(12) 0.044(2) 0.0239(12) 0.0046(11) -0.0039(9) 0.0095(11)
C109 0.0326(13) 0.063(2) 0.0311(13) 0.0045(13) -0.0012(10) 0.0187(13)
C203 0.0419(14) 0.0317(13) 0.0184(11) -0.0017(9) 0.0036(9) 0.0010(11)
C206 0.062(2) 0.045(2) 0.041(2) -0.0190(14) -0.0061(14) -0.0027(15)
C211 0.0454(15) 0.0331(14) 0.0230(12) -0.0059(10) -0.0052(10) -0.0004(11)
C212 0.0358(13) 0.0297(12) 0.0263(11) -0.0029(10) -0.0063(10) -0.0041(10)
N101 0.0255(14) 0.042(2) 0.0237(14) 0.000 0.0015(11) 0.000
N201 0.038(2) 0.0280(15) 0.0203(13) 0.000 -0.0013(11) 0.000
C101 0.0215(15) 0.026(2) 0.0201(14) 0.000 0.0025(11) 0.000
C104 0.031(2) 0.045(2) 0.026(2) 0.000 0.0018(14) 0.000
C107 0.025(2) 0.029(2) 0.023(2) 0.000 -0.0024(12) 0.000
C110 0.024(2) 0.099(4) 0.033(2) 0.000 -0.003(2) 0.000
C201 0.027(2) 0.032(2) 0.0180(14) 0.000 0.0004(12) 0.000
C204 0.033(2) 0.041(2) 0.038(2) 0.000 -0.004(2) 0.000
C207 0.031(2) 0.026(2) 0.024(2) 0.000 -0.0046(13) 0.000
C210 0.051(2) 0.046(2) 0.020(2) 0.000 -0.007(2) 0.000
C301 0.031(2) 0.034(2) 0.025(2) 0.000 0.0059(13) 0.000
C302 0.032(2) 0.036(2) 0.025(2) 0.000 0.0029(13) 0.000
C303 0.033(2) 0.042(2) 0.036(2) 0.000 0.009(2) 0.000
C304 0.037(2) 0.040(2) 0.037(2) 0.000 0.017(2) 0.000
C305 0.047(2) 0.029(2) 0.027(2) 0.000 0.009(2) 0.000
C306 0.035(2) 0.029(2) 0.024(2) 0.000 0.0018(13) 0.000
C307 0.031(2) 0.084(4) 0.048(3) 0.000 0.006(2) 0.000
C308 0.067(3) 0.042(2) 0.028(2) 0.000 0.013(2) 0.000
Cl1 0.0322(4) 0.0403(5) 0.0345(5) 0.000 0.0080(3) 0.000

loop_
_atom_site_label
_atom_site_type_symbol
_atom_site_fract_x
_atom_site_fract_y
_atom_site_fract_z
_atom_site_U_iso_or_equiv
_atom_site_thermal_displace_type
_atom_site_occupancy
_atom_site_calc_flag
_atom_site_refinement_flags
Co1 Co 0.123168(12) 0.14583(2) 0.26204(2) 0.02495(11) Uani 1 d .
N1 N 0.16523(8) 0.05169(11) 0.21280(14) 0.0284(4) Uani 1 d .
N2 N 0.13228(9) 0.07779(13) 0.38666(14) 0.0336(5) Uani 1 d .
C1 C 0.17933(11) 0.04066(14) 0.1232(2) 0.0336(5) Uani 1 d .
H1A H 0.16500(11) 0.07113(14) 0.0768(2) 0.040 Uiso 1 calc R
C2 C 0.21426(12) -0.0140(2) 0.0965(2) 0.0460(7) Uani 1 d .
H2A H 0.22265(12) -0.0211(2) 0.0331(2) 0.055 Uiso 1 calc R
C3 C 0.23643(14) -0.0578(2) 0.1656(3) 0.0563(9) Uani 1 d .
H3A H 0.26057(14) -0.0946(2) 0.1497(3) 0.068 Uiso 1 calc R
C4 C 0.22252(14) -0.0467(2) 0.2585(2) 0.0506(8) Uani 1 d .
H4A H 0.23767(14) -0.0752(2) 0.3060(2) 0.061 Uiso 1 calc R
C5 C 0.18588(11) 0.00718(14) 0.2805(2) 0.0344(6) Uani 1 d .
C6 C 0.16531(11) 0.01975(15) 0.3772(2) 0.0357(6) Uani 1 d .
C7 C 0.17705(13) -0.0270(2) 0.4532(2) 0.0501(8) Uani 1 d .
H7A H 0.19981(13) -0.0670(2) 0.4454(2) 0.060 Uiso 1 calc R
C8 C 0.15460(14) -0.0131(2) 0.5398(2) 0.0597(10) Uani 1 d .
H8A H 0.16216(14) -0.0435(2) 0.5913(2) 0.072 Uiso 1 calc R
C9 C 0.12087(14) 0.0460(2) 0.5492(2) 0.0550(9) Uani 1 d .
H9A H 0.10517(14) 0.0560(2) 0.6071(2) 0.066 Uiso 1 calc R
C10 C 0.11034(12) 0.0909(2) 0.4713(2) 0.0427(7) Uani 1 d .
H10A H 0.08757(12) 0.1310(2) 0.4780(2) 0.051 Uiso 1 calc R
O1 O 0.05143(8) 0.08690(14) 0.2407(2) 0.0559(6) Uani 1 d .
C11 C -0.00185(12) 0.1071(2) 0.2543(3) 0.0605(10) Uani 1 d .
H11A H -0.02066(12) 0.0988(2) 0.1956(3) 0.073 Uiso 1 calc R
H11B H -0.00350(12) 0.1600(2) 0.2681(3) 0.073 Uiso 1 calc R
C12 C -0.0279(2) 0.0676(3) 0.3281(4) 0.103(2) Uani 1 d .
H12A H -0.0635(2) 0.0844(3) 0.3326(4) 0.154 Uiso 1 calc R
H12B H -0.0102(2) 0.0766(3) 0.3869(4) 0.154 Uiso 1 calc R
H12C H -0.0274(2) 0.0152(3) 0.3143(4) 0.154 Uiso 1 calc R
O101 O 0.19481(6) 0.18771(9) 0.30154(12) 0.0271(4) Uani 1 d .
O103 O 0.31038(10) 0.12389(12) 0.21248(15) 0.0521(6) Uani 1 d .
O201 O 0.11617(7) 0.18785(10) 0.12776(12) 0.0323(4) Uani 1 d .
O203 O 0.19572(7) 0.12417(10) -0.07057(13) 0.0367(4) Uani 1 d .
C102 C 0.31471(10) 0.1803(2) 0.2587(2) 0.0364(6) Uani 1 d .
C105 C 0.3601(2) 0.1087(3) 0.3849(3) 0.0735(13) Uani 1 d .
H10B H 0.3388(2) 0.0662(3) 0.3705(3) 0.110 Uiso 1 calc R
H10C H 0.3695(2) 0.1078(3) 0.4505(3) 0.110 Uiso 1 calc R
H10D H 0.3913(2) 0.1075(3) 0.3469(3) 0.110 Uiso 1 calc R
C108 C 0.27952(10) 0.1795(2) 0.4257(2) 0.0334(6) Uani 1 d .
H10E H 0.25816(10) 0.1372(2) 0.4075(2) 0.040 Uiso 1 calc R
H10F H 0.29002(10) 0.1721(2) 0.4909(2) 0.040 Uiso 1 calc R
C109 C 0.32926(11) 0.1804(2) 0.3634(2) 0.0423(7) Uani 1 d .
C203 C 0.17060(10) 0.18049(14) -0.0853(2) 0.0307(5) Uani 1 d .
C206 C 0.11212(13) 0.1095(2) -0.1911(2) 0.0495(8) Uani 1 d .
H20A H 0.07830(13) 0.1083(2) -0.2209(2) 0.074 Uiso 1 calc R
H20B H 0.11609(13) 0.0665(2) -0.1514(2) 0.074 Uiso 1 calc R
H20C H 0.13895(13) 0.1094(2) -0.2387(2) 0.074 Uiso 1 calc R
C211 C 0.11696(11) 0.1801(2) -0.1313(2) 0.0338(6) Uani 1 d .
C212 C 0.07337(10) 0.17938(14) -0.0548(2) 0.0306(5) Uani 1 d .
H21A H 0.04009(10) 0.17041(14) -0.0860(2) 0.037 Uiso 1 calc R
H21B H 0.07980(10) 0.13762(14) -0.0129(2) 0.037 Uiso 1 calc R
N101 N 0.30836(11) 0.2500 0.2153(2) 0.0303(6) Uani 1 d S
N201 N 0.19198(12) 0.2500 -0.0609(2) 0.0287(6) Uani 1 d S
C101 C 0.20915(12) 0.2500 0.3327(2) 0.0227(6) Uani 1 d S
C104 C 0.20764(14) 0.2500 0.5053(2) 0.0339(8) Uani 1 d S
H10G H 0.22733(14) 0.2500 0.5631(2) 0.051 Uiso 1 d SR
H10I H 0.18596(14) 0.2063 0.5027(2) 0.051 Uiso 1 d R
C107 C 0.24577(12) 0.2500 0.4201(2) 0.0256(7) Uani 1 d S
C110 C 0.3609(2) 0.2500 0.3847(3) 0.0521(12) Uani 1 d S
H11C H 0.3710(2) 0.2500 0.4508(3) 0.063 Uiso 1 calc SR
H11D H 0.3926(2) 0.2500 0.3468(3) 0.063 Uiso 1 calc SR
C201 C 0.10404(13) 0.2500 0.0936(2) 0.0256(7) Uani 1 d S
C204 C 0.01267(14) 0.2500 0.0499(3) 0.0371(8) Uani 1 d S
H20D H -0.01311(14) 0.2500 0.0005(3) 0.056 Uiso 1 d SR
H20E H 0.00834(14) 0.2063 0.0883(3) 0.056 Uiso 1 d R
C207 C 0.06795(13) 0.2500 0.0057(2) 0.0269(7) Uani 1 d S
C210 C 0.1110(2) 0.2500 -0.1918(3) 0.0387(9) Uani 1 d S
H21C H 0.0768(2) 0.2500 -0.2217(3) 0.046 Uiso 1 calc SR
H21D H 0.1374(2) 0.2500 -0.2410(3) 0.046 Uiso 1 calc SR
C301 C 0.25042(14) 0.2500 0.0762(2) 0.0300(7) Uani 1 d S
H30A H 0.22128(14) 0.2500 0.1157(2) 0.036 Uiso 1 calc SR
C302 C 0.30071(14) 0.2500 0.1132(2) 0.0311(7) Uani 1 d S
C303 C 0.34504(15) 0.2500 0.0555(3) 0.0369(8) Uani 1 d S
C304 C 0.3369(2) 0.2500 -0.0417(3) 0.0384(9) Uani 1 d S
H30B H 0.3660(2) 0.2500 -0.0811(3) 0.046 Uiso 1 calc SR
C305 C 0.2877(2) 0.2500 -0.0825(3) 0.0344(8) Uani 1 d S
C306 C 0.24463(14) 0.2500 -0.0213(2) 0.0294(7) Uani 1 d S
C307 C 0.3996(2) 0.2500 0.0969(3) 0.0543(12) Uani 1 d S
H30C H 0.4249(2) 0.2500 0.0467(3) 0.081 Uiso 1 d SR
H30E H 0.4043(2) 0.2063 0.1352(3) 0.081 Uiso 1 d R
C308 C 0.2811(2) 0.2500 -0.1887(3) 0.0453(10) Uani 1 d S
H30F H 0.3149(2) 0.2500 -0.2185(3) 0.068 Uiso 1 d SR
H30G H 0.2620(2) 0.2063 -0.2075(3) 0.068 Uiso 1 d R
Cl1 Cl 0.07666(3) 0.2500 0.33855(6) 0.0357(2) Uani 1 d S
C1SA C -0.0088(4) 0.1519(6) 0.6207(7) 0.081(3) Uiso 0.50 d P
C2SA C -0.0554(5) 0.1008(6) 0.6349(9) 0.085(3) Uiso 0.50 d P
O1SA O -0.0553(2) 0.0684(4) 0.7371(4) 0.077(2) Uiso 0.50 d P
C1SB C -0.0358(6) 0.1243(9) 0.6043(11) 0.116(4) Uiso 0.50 d P
C2SB C -0.0674(4) 0.1093(6) 0.6940(8) 0.084(3) Uiso 0.50 d P
O1SB O -0.0380(5) 0.1244(7) 0.7806(8) 0.160(4) Uiso 0.50 d P
O2S O -0.0428(4) 0.0155(5) 0.8951(6) 0.128(3) Uiso 0.50 d P
C3S C -0.0253(2) 0.0214(3) 0.9903(4) 0.0864(13) Uiso 1 d .
N5 N -0.1054(3) 0.2143(5) 0.8554(5) 0.073(2) Uiso 0.50 d P
O3S O -0.1186(4) 0.1575(7) 0.8620(9) 0.148(4) Uiso 0.50 d P
O4S O -0.1321(4) 0.2500 0.8763(7) 0.171(3) Uiso 1 d S
O5SA O -0.0570(7) 0.2500 0.8151(13) 0.147(6) Uiso 0.50 d SP
O5SB O -0.0577(9) 0.2093(12) 0.8371(14) 0.123(6) Uiso 0.25 d P

loop_
_atom_type_symbol
_atom_type_description
_atom_type_scat_dispersion_real
_atom_type_scat_dispersion_imag
_atom_type_scat_source
C C 0.0033 0.0016 'International Tables Vol C Tables 4.2.6.8 and 6.1.1.4'
H H 0.0000 0.0000 'International Tables Vol C Tables 4.2.6.8 and 6.1.1.4'
N N 0.0061 0.0033 'International Tables Vol C Tables 4.2.6.8 and 6.1.1.4'
O O 0.0106 0.0060 'International Tables Vol C Tables 4.2.6.8 and 6.1.1.4'
Cl Cl 0.1484 0.1585 'International Tables Vol C Tables 4.2.6.8 and 6.1.1.4'
Co Co 0.3494 0.9721 'International Tables Vol C Tables 4.2.6.8 and 6.1.1.4'

loop_
_geom_angle_atom_site_label_1
_geom_angle_atom_site_label_2
_geom_angle_atom_site_label_3
_geom_angle
_geom_angle_site_symmetry_1
_geom_angle_site_symmetry_3
O201 Co1 O101 101.24(7) . .
O201 Co1 N1 91.87(7) . .
O101 Co1 N1 86.04(7) . .
O201 Co1 O1 88.67(9) . .
O101 Co1 O1 169.27(9) . .
N1 Co1 O1 89.56(8) . .
O201 Co1 N2 166.95(8) . .
O101 Co1 N2 83.62(7) . .
N1 Co1 N2 76.28(8) . .
O1 Co1 N2 85.83(9) . .
O201 Co1 Cl1 94.93(5) . .
O101 Co1 Cl1 91.78(5) . .
N1 Co1 Cl1 173.14(6) . .
O1 Co1 Cl1 91.45(7) . .
N2 Co1 Cl1 97.02(7) . .
O201 Co1 Co1 68.44(5) . 7_565
O101 Co1 Co1 68.53(5) . 7_565
N1 Co1 Co1 142.87(5) . 7_565
O1 Co1 Co1 119.70(7) . 7_565
N2 Co1 Co1 124.47(6) . 7_565
Cl1 Co1 Co1 40.66(2) . 7_565
C1 N1 C5 118.7(2) . .
C1 N1 Co1 124.6(2) . .
C5 N1 Co1 115.8(2) . .
C10 N2 C6 119.0(2) . .
C10 N2 Co1 125.8(2) . .
C6 N2 Co1 115.1(2) . .
N1 C1 C2 122.8(3) . .
C3 C2 C1 118.5(3) . .
C4 C3 C2 119.3(3) . .
C3 C4 C5 119.5(3) . .
N1 C5 C4 121.1(3) . .
N1 C5 C6 115.2(2) . .
C4 C5 C6 123.7(3) . .
N2 C6 C7 121.5(3) . .
N2 C6 C5 115.5(2) . .
C7 C6 C5 122.9(3) . .
C8 C7 C6 119.3(3) . .
C9 C8 C7 119.1(3) . .
C8 C9 C10 119.5(3) . .
N2 C10 C9 121.6(3) . .
C11 O1 Co1 132.4(2) . .
O1 C11 C12 114.7(3) . .
C101 O101 Co1 132.9(2) . .
C201 O201 Co1 134.8(2) . .
O103 C102 N101 119.9(2) . .
O103 C102 C109 123.2(3) . .
N101 C102 C109 116.9(3) . .
C107 C108 C109 115.1(2) . .
C110 C109 C102 108.8(3) . .
C110 C109 C105 112.2(3) . .
C102 C109 C105 108.3(3) . .
C110 C109 C108 109.4(3) . .
C102 C109 C108 110.7(2) . .
C105 C109 C108 107.4(3) . .
O203 C203 N201 119.5(2) . .
O203 C203 C211 123.1(2) . .
N201 C203 C211 117.4(2) . .
C203 C211 C210 109.1(2) . .
C203 C211 C206 108.3(2) . .
C210 C211 C206 111.2(2) . .
C203 C211 C212 110.4(2) . .
C210 C211 C212 109.1(2) . .
C206 C211 C212 108.7(2) . .
C207 C212 C211 116.5(2) . .
C102 N101 C102 126.2(3) . 7_565
C102 N101 C302 116.7(2) . .
C102 N101 C302 116.7(2) 7_565 .
C203 N201 C203 125.3(3) . 7_565
C203 N201 C306 116.9(2) . .
C203 N201 C306 116.9(2) 7_565 .
O101 C101 O101 125.7(3) . 7_565
O101 C101 C107 117.10(15) . .
O101 C101 C107 117.10(15) 7_565 .
C108 C107 C108 111.3(3) 7_565 .
C108 C107 C104 108.2(2) 7_565 .
C108 C107 C104 108.2(2) . .
C108 C107 C101 112.3(2) 7_565 .
C108 C107 C101 112.3(2) . .
C104 C107 C101 104.0(3) . .
C109 C110 C109 110.9(3) 7_565 .
O201 C201 O201 125.5(3) 7_565 .
O201 C201 C207 117.2(2) 7_565 .
O201 C201 C207 117.2(2) . .
C212 C207 C212 111.2(3) . 7_565
C212 C207 C204 108.0(2) . .
C212 C207 C204 108.0(2) 7_565 .
C212 C207 C201 113.2(2) . .
C212 C207 C201 113.2(2) 7_565 .
C204 C207 C201 102.6(3) . .
C211 C210 C211 110.5(3) . 7_565
C302 C301 C306 118.3(3) . .
C301 C302 C303 121.9(3) . .
C301 C302 N101 119.9(3) . .
C303 C302 N101 118.2(3) . .
C304 C303 C302 117.3(4) . .
C304 C303 C307 121.4(3) . .
C302 C303 C307 121.3(4) . .
C305 C304 C303 123.3(3) . .
C304 C305 C306 117.0(3) . .
C304 C305 C308 121.2(3) . .
C306 C305 C308 121.9(4) . .
C301 C306 C305 122.2(3) . .
C301 C306 N201 118.7(3) . .
C305 C306 N201 119.1(3) . .
Co1 Cl1 Co1 98.68(3) 7_565 .
C1SB C1SA C2SA 23.0(12) . .
C1SB C1SA C2SB 47.7(12) . .
C2SA C1SA C2SB 26.0(5) . .
C1SB C2SA C2SB 129.4(22) . .
C1SB C2SA C1SA 25.9(14) . .
C2SB C2SA C1SA 106.6(13) . .
C1SB C2SA O1SA 135.2(18) . .
C2SB C2SA O1SA 37.4(9) . .
C1SA C2SA O1SA 110.2(8) . .
C2SB O1SA O1SB 79.7(9) . .
C2SB O1SA C2SA 33.1(7) . .
O1SB O1SA C2SA 99.0(8) . .
C2SA C1SB C1SA 131.1(25) . .
C2SA C1SB C2SB 27.2(13) . .
C1SA C1SB C2SB 107.1(16) . .
C2SA C2SB O1SA 109.5(15) . .
C2SA C2SB O1SB 129.2(14) . .
O1SA C2SB O1SB 57.8(8) . .
C2SA C2SB C1SB 23.4(11) . .
O1SA C2SB C1SB 118.0(11) . .
O1SB C2SB C1SB 113.0(10) . .
C2SA C2SB C1SA 47.4(10) . .
O1SA C2SB C1SA 111.6(9) . .
O1SB C2SB C1SA 88.8(8) . .
C1SB C2SB C1SA 25.2(6) . .
O1SA O1SB C2SB 42.5(6) . .
O1SA O1SB O5SB 143.0(12) . .
C2SB O1SB O5SB 112.8(11) . .
O2S C3S C3S 113.5(6) . 5_557
O4S N5 O3S 112.1(10) . .
O4S N5 O5SB 141.8(15) . .
O3S N5 O5SB 104.7(14) . .
O4S N5 N5 49.1(7) . 7_565
O3S N5 N5 161.1(8) . 7_565
O5SB N5 N5 94.1(11) . 7_565
O4S N5 O5SA 113.9(10) . .
O3S N5 O5SA 133.8(10) . .
O5SB N5 O5SA 31.9(11) . .
N5 N5 O5SA 64.8(5) 7_565 .
O4S N5 O5SB 90.7(10) . 7_565
O3S N5 O5SB 156.6(11) . 7_565
O5SB N5 O5SB 51.9(16) . 7_565
N5 N5 O5SB 42.2(7) 7_565 7_565
O5SA N5 O5SB 24.7(8) . 7_565
N5 O3S O4S 32.1(6) . .
N5 O4S N5 81.8(13) . 7_565
N5 O4S O3S 35.7(5) . .
N5 O4S O3S 117.5(11) 7_565 .
N5 O4S O3S 117.5(11) . 7_565
N5 O4S O3S 35.7(5) 7_565 7_565
O3S O4S O3S 153.0(11) . 7_565
O5SB O5SA O5SB 133.7(49) . 7_565
O5SB O5SA N5 103.0(29) . 7_565
O5SB O5SA N5 56.0(23) 7_565 7_565
O5SB O5SA N5 56.0(23) . .
O5SB O5SA N5 103.0(29) 7_565 .
N5 O5SA N5 50.5(9) 7_565 .
O5SA O5SB N5 92.1(29) . .
O5SA O5SB O5SB 23.1(25) . 7_565
N5 O5SB O5SB 85.9(11) . 7_565
O5SA O5SB O1SB 126.9(29) . .
N5 O5SB O1SB 115.3(16) . .
O5SB O5SB O1SB 148.2(8) 7_565 .
O5SA O5SB N5 52.3(23) . 7_565
N5 O5SB N5 43.7(9) . 7_565
O5SB O5SB N5 42.2(7) 7_565 7_565
O1SB O5SB N5 151.2(14) . 7_565

loop_
_geom_bond_atom_site_label_1
_geom_bond_atom_site_label_2
_geom_bond_distance
_geom_bond_site_symmetry_2
Co1 O201 2.052(2) .
Co1 O101 2.054(2) .
Co1 N1 2.120(2) .
Co1 O1 2.135(2) .
Co1 N2 2.158(2) .
Co1 Cl1 2.4651(6) .
Co1 Co1 3.7400(7) 7_565
N1 C1 1.332(3) .
N1 C5 1.354(3) .
N2 C10 1.343(3) .
N2 C6 1.347(4) .
C1 C2 1.378(4) .
C2 C3 1.377(5) .
C3 C4 1.376(5) .
C4 C5 1.380(4) .
C5 C6 1.483(4) .
C6 C7 1.397(4) .
C7 C8 1.375(5) .
C8 C9 1.373(5) .
C9 C10 1.392(4) .
O1 C11 1.420(4) .
C11 C12 1.427(5) .
O101 C101 1.257(2) .
O103 C102 1.210(4) .
O201 C201 1.255(2) .
O203 C203 1.215(3) .
C102 N101 1.404(3) .
C102 C109 1.528(4) .
C105 C109 1.538(4) .
C108 C107 1.533(3) .
C108 C109 1.545(4) .
C109 C110 1.518(4) .
C203 N201 1.405(3) .
C203 C211 1.515(4) .
C206 C211 1.530(4) .
C211 C210 1.526(3) .
C211 C212 1.551(4) .
C212 C207 1.536(3) .
N101 C102 1.404(3) 7_565
N101 C302 1.457(4) .
N201 C203 1.405(3) 7_565
N201 C306 1.455(5) .
C101 O101 1.257(2) 7_565
C101 C107 1.550(4) .
C104 C107 1.549(5) .
C107 C108 1.533(3) 7_565
C110 C109 1.518(4) 7_565
C201 O201 1.255(2) 7_565
C201 C207 1.547(4) .
C204 C207 1.543(5) .
C207 C212 1.536(3) 7_565
C210 C211 1.526(3) 7_565
C301 C302 1.386(5) .
C301 C306 1.388(5) .
C302 C303 1.395(5) .
C303 C304 1.390(6) .
C303 C307 1.510(6) .
C304 C305 1.382(6) .
C305 C306 1.399(5) .
C305 C308 1.511(5) .
Cl1 Co1 2.4651(6) 7_565
C1SA C1SB 0.88(2) .
C1SA C2SA 1.52(2) .
C1SA C2SB 1.974(15) .
C2SA C1SB 0.78(2) .
C2SA C2SB 0.904(13) .
C2SA O1SA 1.559(14) .
O1SA C2SB 1.004(11) .
O1SA O1SB 1.258(13) .
C1SB C2SB 1.53(2) .
C2SB O1SB 1.463(15) .
O1SB O5SB 1.79(2) .
O2S C3S 1.423(10) .
C3S C3S 1.526(9) 5_557
N5 O4S 0.980(8) .
N5 O3S 1.076(12) .
N5 O5SB 1.25(2) .
N5 N5 1.28(2) 7_565
N5 O5SA 1.50(2) .
N5 O5SB 1.85(2) 7_565
O3S O4S 1.707(12) .
O4S N5 0.980(8) 7_565
O4S O3S 1.707(12) 7_565
O5SA O5SB 0.80(2) .
O5SA O5SB 0.80(2) 7_565
O5SA N5 1.50(2) 7_565
O5SB O5SB 1.46(4) 7_565
O5SB N5 1.85(2) 7_565
